data_4318945
loop_
_publ_author_name
'Yu, Ru-Ching'
'Hung, Chen-Hsiung'
'Huang, Jui-Hsien'
'Lee, Horng-Yi'
'Chen, Jwu-Ting'

_publ_section_title
;
 Four- and Five-Coordinate Aluminum Ketiminate Complexes:
 Synthesis, Characterization, and Ring-Opening Polymerization
;
_journal_coden_ASTM INOCAJ
_journal_issue 24
_journal_name_full 'Inorganic Chemistry'
_journal_page_first 6450
_journal_page_last 6455
_journal_paper_doi 10.1021/ic025785j
_journal_volume 41
_journal_year 2002
_chemical_formula_sum 'C36 H53 Al N2 O2'
_chemical_formula_weight 572.78
_space_group_IT_number 2
_symmetry_cell_setting triclinic
_symmetry_space_group_name_Hall '-P 1'
_symmetry_space_group_name_H-M 'P -1'
_atom_sites_solution_hydrogens geom
_atom_sites_solution_primary direct
_atom_sites_solution_secondary difmap
_audit_creation_method SHELXL-97
_cell_angle_alpha 70.1030(10)
_cell_angle_beta 85.324(2)
_cell_angle_gamma 71.6600(10)
_cell_formula_units_Z 2
_cell_length_a 10.7606(7)
_cell_length_b 12.3944(8)
_cell_length_c 14.6146(10)
_cell_measurement_temperature 293(2)
_cell_volume 1739.0(2)
_computing_cell_refinement 'Bruker SMART'
_computing_data_collection 'Bruker SMART'
_computing_data_reduction 'Bruker SHELXTL'
_computing_molecular_graphics 'Bruker SHELXTL'
_computing_publication_material 'Bruker SHELXTL'
_computing_structure_refinement 'SHELXL-97 (Sheldrick, 1997)'
_computing_structure_solution 'SHELXS-97 (Sheldrick, 1990)'
_diffrn_ambient_temperature 293(2)
_diffrn_measured_fraction_theta_full 0.958
_diffrn_measured_fraction_theta_max 0.958
_diffrn_measurement_device_type 'CCD area detector'
_diffrn_measurement_method 'phi and omega scans'
_diffrn_radiation_monochromator graphite
_diffrn_radiation_source 'fine-focus sealed tube'
_diffrn_radiation_type MoK\a
_diffrn_radiation_wavelength 0.71073
_diffrn_reflns_av_R_equivalents 0.0216
_diffrn_reflns_av_sigmaI/netI 0.0809
_diffrn_reflns_limit_h_max 7
_diffrn_reflns_limit_h_min -14
_diffrn_reflns_limit_k_max 16
_diffrn_reflns_limit_k_min -16
_diffrn_reflns_limit_l_max 18
_diffrn_reflns_limit_l_min -18
_diffrn_reflns_number 22378
_diffrn_reflns_theta_full 27.56
_diffrn_reflns_theta_max 27.56
_diffrn_reflns_theta_min 1.48
_exptl_absorpt_coefficient_mu 0.090
_exptl_absorpt_correction_T_max 0.9486
_exptl_absorpt_correction_T_min 0.6089
_exptl_absorpt_correction_type 'Empirical Used SADABS'
_exptl_crystal_colour colorless
_exptl_crystal_density_diffrn 1.094
_exptl_crystal_density_method 'not measured'
_exptl_crystal_description block
_exptl_crystal_F_000 624
_exptl_crystal_size_max 0.33
_exptl_crystal_size_mid 0.31
_exptl_crystal_size_min 0.25
_refine_diff_density_max 0.226
_refine_diff_density_min -0.176
_refine_diff_density_rms 0.029
_refine_ls_extinction_method none
_refine_ls_goodness_of_fit_ref 0.885
_refine_ls_hydrogen_treatment mixed
_refine_ls_matrix_type full
_refine_ls_number_parameters 383
_refine_ls_number_reflns 7691
_refine_ls_number_restraints 0
_refine_ls_restrained_S_all 0.885
_refine_ls_R_factor_all 0.1138
_refine_ls_R_factor_gt 0.0450
_refine_ls_shift/su_max 0.025
_refine_ls_shift/su_mean 0.001
_refine_ls_structure_factor_coef Fsqd
_refine_ls_weighting_details 'calc w=1/[\s^2^(Fo^2^)+(0.0467P)^2^+0.0000P] where P=(Fo^2^+2Fc^2^)/3'
_refine_ls_weighting_scheme calc
_refine_ls_wR_factor_gt 0.1050
_refine_ls_wR_factor_ref 0.1174
_reflns_number_gt 3314
_reflns_number_total 7691
_reflns_threshold_expression >2sigma(I)
_cod_data_source_file ic025785j_s4.cif
_cod_data_source_block hjh049m
_cod_depositor_comments
;
The following automatic conversions were performed:

'_symmetry_cell_setting' value 'Triclinic' changed to 'triclinic'
according to the built-in table from CIF Core dictionary named
'cif_core.dic' version 2.4.1 from 2010-06-29.

Automatic conversion script
Id: cif_fix_values 1646 2011-03-28 12:23:43Z adriana 
;
_cod_database_code 4318945

loop_
_symmetry_equiv_pos_as_xyz
'x, y, z'
'-x, -y, -z'

loop_
_atom_site_label
_atom_site_type_symbol
_atom_site_fract_x
_atom_site_fract_y
_atom_site_fract_z
_atom_site_U_iso_or_equiv
_atom_site_adp_type
_atom_site_occupancy
_atom_site_symmetry_multiplicity
_atom_site_calc_flag
_atom_site_refinement_flags
_atom_site_disorder_assembly
_atom_site_disorder_group
Al1 Al 0.33928(6) 1.00437(6) 0.22294(5) 0.05214(19) Uani 1 1 d . . .
N1 N 0.19608(15) 1.14993(14) 0.13612(12) 0.0496(4) Uani 1 1 d . . .
N2 N 0.35140(14) 0.85387(14) 0.34433(12) 0.0468(4) Uani 1 1 d . . .
O1 O 0.30272(16) 0.91536(13) 0.15911(11) 0.0749(5) Uani 1 1 d . . .
O2 O 0.30855(14) 1.09153(12) 0.30497(11) 0.0657(4) Uani 1 1 d . . .
C1 C 0.2576(2) 0.9417(2) 0.07269(18) 0.0645(6) Uani 1 1 d . . .
C2 C 0.1887(2) 1.0551(2) 0.01905(17) 0.0708(7) Uani 1 1 d . . .
H2 H 0.1638 1.0683 -0.0443 0.085 Uiso 1 1 calc R . .
C3 C 0.1518(2) 1.1548(2) 0.05238(16) 0.0591(6) Uani 1 1 d . . .
C4 C 0.2834(3) 0.8352(2) 0.03805(18) 0.0967(9) Uani 1 1 d . . .
H4A H 0.3762 0.7990 0.0357 0.145 Uiso 1 1 calc R . .
H4B H 0.2446 0.8617 -0.0258 0.145 Uiso 1 1 calc R . .
H4C H 0.2460 0.7770 0.0822 0.145 Uiso 1 1 calc R . .
C5 C 0.0558(2) 1.2682(2) -0.01331(18) 0.0840(8) Uani 1 1 d . . .
H5A H -0.0139 1.3000 0.0247 0.126 Uiso 1 1 calc R . .
H5B H 0.0202 1.2494 -0.0621 0.126 Uiso 1 1 calc R . .
H5C H 0.1001 1.3269 -0.0442 0.126 Uiso 1 1 calc R . .
C6 C 0.1400(2) 1.25674(18) 0.16489(14) 0.0501(5) Uani 1 1 d . . .
C7 C 0.1970(2) 1.35068(19) 0.13554(15) 0.0537(5) Uani 1 1 d . . .
C8 C 0.1438(2) 1.44701(19) 0.16995(16) 0.0638(6) Uani 1 1 d . . .
H8 H 0.1806 1.5096 0.1518 0.077 Uiso 1 1 calc R . .
C9 C 0.0385(2) 1.4521(2) 0.22994(17) 0.0676(7) Uani 1 1 d . . .
H9 H 0.0048 1.5173 0.2522 0.081 Uiso 1 1 calc R . .
C10 C -0.0164(2) 1.3606(2) 0.25667(16) 0.0643(6) Uani 1 1 d . . .
H10 H -0.0879 1.3646 0.2971 0.077 Uiso 1 1 calc R . .
C11 C 0.0316(2) 1.26203(19) 0.22512(15) 0.0550(6) Uani 1 1 d . . .
C12 C 0.3140(2) 1.3500(2) 0.06946(17) 0.0681(7) Uani 1 1 d . . .
H12 H 0.3352 1.2780 0.0502 0.082 Uiso 1 1 calc R . .
C13 C 0.4344(2) 1.3429(2) 0.12339(19) 0.0891(8) Uani 1 1 d . . .
H13A H 0.4199 1.4169 0.1361 0.134 Uiso 1 1 calc R . .
H13B H 0.5099 1.3301 0.0840 0.134 Uiso 1 1 calc R . .
H13C H 0.4488 1.2772 0.1839 0.134 Uiso 1 1 calc R . .
C14 C 0.2829(3) 1.4612(2) -0.02384(19) 0.1042(9) Uani 1 1 d . . .
H14A H 0.2053 1.4668 -0.0556 0.156 Uiso 1 1 calc R . .
H14B H 0.3550 1.4536 -0.0669 0.156 Uiso 1 1 calc R . .
H14C H 0.2689 1.5326 -0.0072 0.156 Uiso 1 1 calc R . .
C15 C -0.0343(2) 1.1638(2) 0.25668(18) 0.0695(7) Uani 1 1 d . . .
H15 H 0.0137 1.1009 0.2293 0.083 Uiso 1 1 calc R . .
C16 C -0.1762(3) 1.2138(3) 0.2165(2) 0.1226(11) Uani 1 1 d . . .
H16A H -0.2240 1.2789 0.2395 0.184 Uiso 1 1 calc R . .
H16B H -0.2169 1.1511 0.2384 0.184 Uiso 1 1 calc R . .
H16C H -0.1764 1.2428 0.1467 0.184 Uiso 1 1 calc R . .
C17 C -0.0342(2) 1.1060(2) 0.36670(17) 0.0880(8) Uani 1 1 d . . .
H17A H 0.0544 1.0712 0.3919 0.132 Uiso 1 1 calc R . .
H17B H -0.0759 1.0441 0.3825 0.132 Uiso 1 1 calc R . .
H17C H -0.0811 1.1661 0.3951 0.132 Uiso 1 1 calc R . .
C18 C 0.32239(19) 1.0666(2) 0.39744(17) 0.0556(6) Uani 1 1 d . . .
C19 C 0.34752(19) 0.9530(2) 0.46087(16) 0.0588(6) Uani 1 1 d . . .
H19 H 0.3592 0.9416 0.5262 0.071 Uiso 1 1 calc R . .
C20 C 0.35737(19) 0.85021(19) 0.43566(15) 0.0517(5) Uani 1 1 d . . .
C21 C 0.3061(2) 1.17374(19) 0.42903(17) 0.0795(7) Uani 1 1 d . . .
H21A H 0.3728 1.2105 0.4008 0.119 Uiso 1 1 calc R . .
H21B H 0.3138 1.1479 0.4987 0.119 Uiso 1 1 calc R . .
H21C H 0.2214 1.2312 0.4077 0.119 Uiso 1 1 calc R . .
C22 C 0.3750(2) 0.7345(2) 0.51936(16) 0.0754(7) Uani 1 1 d . . .
H22A H 0.3021 0.7054 0.5201 0.113 Uiso 1 1 calc R . .
H22B H 0.3798 0.7488 0.5794 0.113 Uiso 1 1 calc R . .
H22C H 0.4545 0.6756 0.5120 0.113 Uiso 1 1 calc R . .
C23 C 0.3579(2) 0.74025(18) 0.33195(14) 0.0508(5) Uani 1 1 d . . .
C24 C 0.4793(2) 0.66380(19) 0.31768(15) 0.0575(6) Uani 1 1 d . . .
C25 C 0.4816(3) 0.5567(2) 0.30443(16) 0.0719(7) Uani 1 1 d . . .
H25 H 0.5612 0.5049 0.2943 0.086 Uiso 1 1 calc R . .
C26 C 0.3697(3) 0.5265(2) 0.30598(17) 0.0789(8) Uani 1 1 d . . .
H26 H 0.3737 0.4542 0.2979 0.095 Uiso 1 1 calc R . .
C27 C 0.2520(3) 0.6025(2) 0.31937(17) 0.0740(7) Uani 1 1 d . . .
H27 H 0.1764 0.5812 0.3200 0.089 Uiso 1 1 calc R . .
C28 C 0.2425(2) 0.71098(19) 0.33215(15) 0.0581(6) Uani 1 1 d . . .
C29 C 0.6064(2) 0.6916(2) 0.31736(18) 0.0727(7) Uani 1 1 d . . .
H29 H 0.5844 0.7729 0.3210 0.087 Uiso 1 1 calc R . .
C30 C 0.6807(3) 0.6915(2) 0.2243(2) 0.1127(10) Uani 1 1 d . . .
H30A H 0.7160 0.6103 0.2237 0.169 Uiso 1 1 calc R . .
H30B H 0.7508 0.7249 0.2213 0.169 Uiso 1 1 calc R . .
H30C H 0.6221 0.7392 0.1690 0.169 Uiso 1 1 calc R . .
C31 C 0.6966(3) 0.6059(3) 0.4045(2) 0.1134(10) Uani 1 1 d . . .
H31A H 0.6528 0.6104 0.4636 0.170 Uiso 1 1 calc R . .
H31B H 0.7749 0.6284 0.4012 0.170 Uiso 1 1 calc R . .
H31C H 0.7191 0.5250 0.4035 0.170 Uiso 1 1 calc R . .
C32 C 0.1088(2) 0.7913(2) 0.34577(19) 0.0751(7) Uani 1 1 d . . .
H32 H 0.1206 0.8617 0.3559 0.090 Uiso 1 1 calc R . .
C33 C 0.0403(3) 0.7292(3) 0.4341(2) 0.1186(11) Uani 1 1 d . . .
H33A H 0.0263 0.6604 0.4255 0.178 Uiso 1 1 calc R . .
H33B H -0.0425 0.7846 0.4408 0.178 Uiso 1 1 calc R . .
H33C H 0.0939 0.7035 0.4916 0.178 Uiso 1 1 calc R . .
C34 C 0.0196(2) 0.8361(2) 0.2562(2) 0.1028(9) Uani 1 1 d . . .
H34A H 0.0552 0.8860 0.2021 0.154 Uiso 1 1 calc R . .
H34B H -0.0659 0.8822 0.2690 0.154 Uiso 1 1 calc R . .
H34C H 0.0132 0.7685 0.2411 0.154 Uiso 1 1 calc R . .
C35 C 0.5134(2) 1.0121(2) 0.1775(2) 0.0894(8) Uani 1 1 d . . .
H35A H 0.5525 0.9461 0.1526 0.107 Uiso 1 1 calc R . .
H35B H 0.5020 1.0863 0.1229 0.107 Uiso 1 1 calc R . .
C36 C 0.6123(3) 1.0073(3) 0.2497(3) 0.1358(13) Uani 1 1 d . . .
H36A H 0.5807 1.0774 0.2694 0.204 Uiso 1 1 calc R . .
H36B H 0.6950 1.0054 0.2191 0.204 Uiso 1 1 calc R . .
H36C H 0.6230 0.9362 0.3057 0.204 Uiso 1 1 calc R . .

loop_
_atom_site_aniso_label
_atom_site_aniso_U_11
_atom_site_aniso_U_22
_atom_site_aniso_U_33
_atom_site_aniso_U_23
_atom_site_aniso_U_13
_atom_site_aniso_U_12
Al1 0.0527(4) 0.0492(4) 0.0565(4) -0.0200(3) 0.0020(3) -0.0157(3)
N1 0.0536(11) 0.0526(11) 0.0482(11) -0.0213(9) 0.0013(8) -0.0188(8)
N2 0.0451(10) 0.0460(11) 0.0536(11) -0.0212(9) 0.0003(8) -0.0144(8)
O1 0.1180(14) 0.0527(10) 0.0551(10) -0.0211(8) -0.0127(9) -0.0207(9)
O2 0.0882(12) 0.0482(9) 0.0597(11) -0.0193(8) -0.0174(8) -0.0132(8)
C1 0.0899(19) 0.0613(17) 0.0544(16) -0.0273(14) 0.0117(13) -0.0332(14)
C2 0.0962(19) 0.0703(18) 0.0518(15) -0.0282(14) -0.0039(13) -0.0232(14)
C3 0.0627(16) 0.0614(16) 0.0560(15) -0.0231(13) 0.0020(11) -0.0187(12)
C4 0.154(3) 0.0756(19) 0.0796(19) -0.0455(17) 0.0095(17) -0.0405(18)
C5 0.099(2) 0.0742(18) 0.0692(18) -0.0229(15) -0.0286(14) -0.0077(14)
C6 0.0516(14) 0.0489(14) 0.0507(13) -0.0191(11) -0.0061(10) -0.0121(11)
C7 0.0554(14) 0.0496(14) 0.0547(14) -0.0169(12) -0.0027(10) -0.0135(11)
C8 0.0677(17) 0.0471(14) 0.0784(17) -0.0233(13) -0.0089(13) -0.0148(12)
C9 0.0607(17) 0.0613(17) 0.0838(18) -0.0381(15) -0.0007(13) -0.0069(13)
C10 0.0560(15) 0.0691(17) 0.0717(16) -0.0338(14) 0.0058(11) -0.0142(13)
C11 0.0516(14) 0.0575(15) 0.0588(14) -0.0239(12) 0.0002(11) -0.0153(11)
C12 0.0765(18) 0.0579(16) 0.0780(18) -0.0277(14) 0.0145(14) -0.0288(13)
C13 0.0672(18) 0.097(2) 0.118(2) -0.0479(19) 0.0162(16) -0.0350(15)
C14 0.133(3) 0.094(2) 0.083(2) -0.0173(19) 0.0210(18) -0.0507(19)
C15 0.0625(17) 0.0736(17) 0.0831(19) -0.0348(15) 0.0152(13) -0.0289(13)
C16 0.102(3) 0.139(3) 0.142(3) -0.029(2) -0.020(2) -0.071(2)
C17 0.089(2) 0.092(2) 0.081(2) -0.0221(17) 0.0183(15) -0.0364(16)
C18 0.0507(14) 0.0591(16) 0.0609(16) -0.0295(13) -0.0108(11) -0.0087(11)
C19 0.0685(16) 0.0590(16) 0.0514(14) -0.0236(13) -0.0074(11) -0.0149(12)
C20 0.0498(14) 0.0556(14) 0.0517(14) -0.0191(12) -0.0031(10) -0.0162(10)
C21 0.0944(19) 0.0658(17) 0.0874(19) -0.0428(15) -0.0222(14) -0.0118(13)
C22 0.103(2) 0.0669(17) 0.0562(16) -0.0169(14) -0.0017(13) -0.0289(14)
C23 0.0598(15) 0.0443(13) 0.0487(13) -0.0152(11) -0.0008(10) -0.0165(11)
C24 0.0649(17) 0.0459(14) 0.0601(15) -0.0189(12) 0.0015(11) -0.0133(12)
C25 0.085(2) 0.0529(16) 0.0724(17) -0.0234(14) -0.0019(13) -0.0102(13)
C26 0.109(2) 0.0561(17) 0.0820(19) -0.0310(15) -0.0101(16) -0.0271(16)
C27 0.083(2) 0.0692(18) 0.0824(18) -0.0292(15) -0.0068(14) -0.0338(15)
C28 0.0636(17) 0.0576(15) 0.0592(15) -0.0224(12) 0.0002(11) -0.0231(12)
C29 0.0615(17) 0.0610(16) 0.095(2) -0.0326(15) 0.0168(14) -0.0138(13)
C30 0.095(2) 0.096(2) 0.142(3) -0.046(2) 0.041(2) -0.0234(17)
C31 0.077(2) 0.123(3) 0.129(3) -0.028(2) -0.0247(18) -0.0229(18)
C32 0.0555(17) 0.0896(19) 0.101(2) -0.0484(17) 0.0027(14) -0.0319(14)
C33 0.096(2) 0.169(3) 0.110(3) -0.060(2) 0.0317(19) -0.059(2)
C34 0.0664(19) 0.110(2) 0.133(3) -0.040(2) -0.0117(17) -0.0243(16)
C35 0.0685(19) 0.0565(17) 0.121(2) -0.0083(16) 0.0194(16) -0.0159(13)
C36 0.064(2) 0.098(2) 0.237(4) -0.029(3) -0.027(2) -0.0360(17)

loop_
_atom_type_symbol
_atom_type_description
_atom_type_scat_dispersion_real
_atom_type_scat_dispersion_imag
_atom_type_scat_source
C C 0.0033 0.0016 'International Tables Vol C Tables 4.2.6.8 and 6.1.1.4'
H H 0.0000 0.0000 'International Tables Vol C Tables 4.2.6.8 and 6.1.1.4'
N N 0.0061 0.0033 'International Tables Vol C Tables 4.2.6.8 and 6.1.1.4'
O O 0.0106 0.0060 'International Tables Vol C Tables 4.2.6.8 and 6.1.1.4'
Al Al 0.0645 0.0514 'International Tables Vol C Tables 4.2.6.8 and 6.1.1.4'

loop_
_geom_angle_atom_site_label_1
_geom_angle_atom_site_label_2
_geom_angle_atom_site_label_3
_geom_angle
_geom_angle_site_symmetry_1
_geom_angle_site_symmetry_3
_geom_angle_publ_flag
O1 Al1 O2 155.97(8) . . ?
O1 Al1 C35 102.86(10) . . ?
O2 Al1 C35 101.16(9) . . ?
O1 Al1 N1 87.35(7) . . ?
O2 Al1 N1 84.19(7) . . ?
C35 Al1 N1 110.51(9) . . ?
O1 Al1 N2 83.92(7) . . ?
O2 Al1 N2 87.52(7) . . ?
C35 Al1 N2 111.24(9) . . ?
N1 Al1 N2 138.25(7) . . ?
C3 N1 C6 116.27(17) . . ?
C3 N1 Al1 123.86(14) . . ?
C6 N1 Al1 119.85(12) . . ?
C20 N2 C23 115.49(16) . . ?
C20 N2 Al1 124.93(13) . . ?
C23 N2 Al1 119.56(12) . . ?
C1 O1 Al1 132.88(15) . . ?
C18 O2 Al1 135.35(14) . . ?
O1 C1 C2 122.5(2) . . ?
O1 C1 C4 114.5(2) . . ?
C2 C1 C4 123.0(2) . . ?
C1 C2 C3 124.6(2) . . ?
N1 C3 C2 122.7(2) . . ?
N1 C3 C5 121.81(19) . . ?
C2 C3 C5 115.5(2) . . ?
C11 C6 C7 120.70(19) . . ?
C11 C6 N1 118.82(18) . . ?
C7 C6 N1 120.44(18) . . ?
C8 C7 C6 117.81(19) . . ?
C8 C7 C12 119.34(19) . . ?
C6 C7 C12 122.84(19) . . ?
C9 C8 C7 121.8(2) . . ?
C10 C9 C8 119.5(2) . . ?
C9 C10 C11 121.8(2) . . ?
C10 C11 C6 118.4(2) . . ?
C10 C11 C15 119.3(2) . . ?
C6 C11 C15 122.30(19) . . ?
C7 C12 C13 111.03(19) . . ?
C7 C12 C14 111.7(2) . . ?
C13 C12 C14 110.13(19) . . ?
C11 C15 C17 112.99(19) . . ?
C11 C15 C16 110.6(2) . . ?
C17 C15 C16 109.0(2) . . ?
O2 C18 C19 122.34(19) . . ?
O2 C18 C21 114.8(2) . . ?
C19 C18 C21 122.8(2) . . ?
C18 C19 C20 125.1(2) . . ?
N2 C20 C19 122.9(2) . . ?
N2 C20 C22 121.28(18) . . ?
C19 C20 C22 115.84(19) . . ?
C28 C23 C24 121.11(19) . . ?
C28 C23 N2 119.49(18) . . ?
C24 C23 N2 119.39(18) . . ?
C25 C24 C23 117.9(2) . . ?
C25 C24 C29 119.2(2) . . ?
C23 C24 C29 122.88(19) . . ?
C26 C25 C24 121.5(2) . . ?
C27 C26 C25 119.9(2) . . ?
C26 C27 C28 121.6(2) . . ?
C27 C28 C23 118.0(2) . . ?
C27 C28 C32 118.8(2) . . ?
C23 C28 C32 123.17(19) . . ?
C24 C29 C30 112.3(2) . . ?
C24 C29 C31 112.9(2) . . ?
C30 C29 C31 109.0(2) . . ?
C28 C32 C34 111.8(2) . . ?
C28 C32 C33 112.7(2) . . ?
C34 C32 C33 108.6(2) . . ?
C36 C35 Al1 118.6(2) . . ?

loop_
_geom_bond_atom_site_label_1
_geom_bond_atom_site_label_2
_geom_bond_distance
_geom_bond_site_symmetry_2
_geom_bond_publ_flag
Al1 O1 1.8098(15) . ?
Al1 O2 1.8181(14) . ?
Al1 C35 1.957(2) . ?
Al1 N1 2.0616(18) . ?
Al1 N2 2.0678(17) . ?
N1 C3 1.325(2) . ?
N1 C6 1.459(2) . ?
N2 C20 1.326(2) . ?
N2 C23 1.459(2) . ?
O1 C1 1.287(3) . ?
O2 C18 1.290(2) . ?
C1 C2 1.352(3) . ?
C1 C4 1.509(3) . ?
C2 C3 1.412(3) . ?
C3 C5 1.514(3) . ?
C6 C11 1.401(3) . ?
C6 C7 1.408(3) . ?
C7 C8 1.392(3) . ?
C7 C12 1.523(3) . ?
C8 C9 1.374(3) . ?
C9 C10 1.368(3) . ?
C10 C11 1.386(3) . ?
C11 C15 1.518(3) . ?
C12 C13 1.535(3) . ?
C12 C14 1.542(3) . ?
C15 C17 1.521(3) . ?
C15 C16 1.537(3) . ?
C18 C19 1.351(3) . ?
C18 C21 1.505(3) . ?
C19 C20 1.414(2) . ?
C20 C22 1.504(3) . ?
C23 C28 1.399(3) . ?
C23 C24 1.399(3) . ?
C24 C25 1.397(3) . ?
C24 C29 1.511(3) . ?
C25 C26 1.366(3) . ?
C26 C27 1.366(3) . ?
C27 C28 1.391(3) . ?
C28 C32 1.512(3) . ?
C29 C30 1.521(3) . ?
C29 C31 1.525(3) . ?
C32 C34 1.522(3) . ?
C32 C33 1.526(3) . ?
C35 C36 1.533(4) . ?
